data_4508968
loop_
_publ_author_name
'Stanton, Mary K.'
'Tufekcic, Sunita'
'Morgan, Carrie'
'Bak, Annette'

_publ_section_title
;
 Drug Substance and Former Structure Property Relationships in 15 Diverse
 Pharmaceutical Co-Crystals
;
_journal_issue 3
_journal_name_full 'Crystal Growth &amp; Design'
_journal_page_first 1344
_journal_paper_doi 10.1021/cg8005019
_journal_volume 9
_journal_year 2009
_chemical_formula_sum 'C20 H13 F3 N4 O'
_chemical_formula_weight 382.34
_chemical_name_systematic
; 
 ? 
;
_space_group_IT_number 2
_symmetry_cell_setting triclinic
_symmetry_space_group_name_Hall '-P 1'
_symmetry_space_group_name_H-M 'P -1'
_atom_sites_solution_hydrogens geom
_atom_sites_solution_primary direct
_atom_sites_solution_secondary difmap
_audit_creation_method SHELXL-97
_cell_angle_alpha 107.245(3)
_cell_angle_beta 98.368(4)
_cell_angle_gamma 91.498(4)
_cell_formula_units_Z 4
_cell_length_a 10.269(2)
_cell_length_b 13.135(3)
_cell_length_c 13.325(3)
_cell_measurement_reflns_used 968
_cell_measurement_temperature 193(2)
_cell_measurement_theta_max 27.09
_cell_measurement_theta_min 2.37
_cell_volume 1693.7(6)
_computing_cell_refinement 'SMART (BRUKER, V5.625, 2001)'
_computing_data_collection 'ASTRO (BRUKER, V5.007, 1997)'
_computing_data_reduction 'SAINT (BRUKER, V6.22, 2001)'
_computing_molecular_graphics 'SHELXTL (BRUKER, 2000, V6.1)'
_computing_publication_material 'XCIF (Sheldrick and BRUKER, 1997, V5.1)'
_computing_structure_refinement 'SHELXL-97 (Sheldrick, 1997)'
_computing_structure_solution 'SHELXS-97 (Sheldrick, 1990)'
_diffrn_ambient_temperature 193(2)
_diffrn_detector_area_resol_mean 836.6
_diffrn_measured_fraction_theta_full 0.970
_diffrn_measured_fraction_theta_max 0.970
_diffrn_measurement_device_type 'Bruker CCD'
_diffrn_measurement_method '\w, 0.3 deg'
_diffrn_radiation_monochromator graphite
_diffrn_radiation_source 'normal-focus sealed tube'
_diffrn_radiation_type MoK\a
_diffrn_radiation_wavelength 0.71073
_diffrn_reflns_av_R_equivalents 0.0459
_diffrn_reflns_av_sigmaI/netI 0.0917
_diffrn_reflns_limit_h_max 13
_diffrn_reflns_limit_h_min -11
_diffrn_reflns_limit_k_max 15
_diffrn_reflns_limit_k_min -17
_diffrn_reflns_limit_l_max 17
_diffrn_reflns_limit_l_min -17
_diffrn_reflns_number 12775
_diffrn_reflns_theta_full 27.90
_diffrn_reflns_theta_max 27.90
_diffrn_reflns_theta_min 1.62
_diffrn_standards_decay_% 0
_diffrn_standards_interval_count 0
_diffrn_standards_number 0
_exptl_absorpt_coefficient_mu 0.119
_exptl_absorpt_correction_T_max 0.9882
_exptl_absorpt_correction_T_min 0.9743
_exptl_absorpt_correction_type none
_exptl_crystal_colour colorless
_exptl_crystal_density_diffrn 1.499
_exptl_crystal_density_method 'not measured'
_exptl_crystal_description needle
_exptl_crystal_F_000 784
_exptl_crystal_size_max 0.22
_exptl_crystal_size_mid 0.10
_exptl_crystal_size_min 0.10
_refine_diff_density_max 1.332
_refine_diff_density_min -0.873
_refine_diff_density_rms 0.079
_refine_ls_extinction_method none
_refine_ls_goodness_of_fit_ref 1.043
_refine_ls_hydrogen_treatment constr
_refine_ls_matrix_type full
_refine_ls_number_parameters 505
_refine_ls_number_reflns 7876
_refine_ls_number_restraints 0
_refine_ls_restrained_S_all 1.043
_refine_ls_R_factor_all 0.1242
_refine_ls_R_factor_gt 0.0834
_refine_ls_shift/su_max 0.007
_refine_ls_shift/su_mean 0.000
_refine_ls_structure_factor_coef Fsqd
_refine_ls_weighting_details 'calc w=1/[\s^2^(Fo^2^)+(0.1566P)^2^+0.0000P] where P=(Fo^2^+2Fc^2^)/3'
_refine_ls_weighting_scheme calc
_refine_ls_wR_factor_gt 0.2544
_refine_ls_wR_factor_ref 0.2817
_reflns_number_gt 4344
_reflns_number_total 7876
_reflns_threshold_expression >2sigma(I)
_cod_data_source_file cg8005019sup9.cif
_cod_data_source_block camg506t
_cod_depositor_comments
;
The following automatic conversions were performed:

'_symmetry_cell_setting' value 'Triclinic' changed to 'triclinic'
according to /home/saulius/struct/CIF-dictionaries/cif_core.dic
dictionary named 'cif_core.dic' version 2.4.2 from 2011-04-26.

Automatic conversion script
Id: cif_fix_values 1891 2012-01-12 08:04:46Z andrius 
;
_cod_original_cell_volume 1693.8(6)
_cod_original_sg_symbol_H-M P-1
_cod_database_code 4508968

loop_
_symmetry_equiv_pos_as_xyz
'x, y, z'
'-x, -y, -z'

loop_
_atom_site_label
_atom_site_type_symbol
_atom_site_fract_x
_atom_site_fract_y
_atom_site_fract_z
_atom_site_U_iso_or_equiv
_atom_site_adp_type
_atom_site_occupancy
_atom_site_symmetry_multiplicity
_atom_site_calc_flag
_atom_site_refinement_flags
F1A F 1.1857(8) -0.4549(4) -0.0016(3) 0.235(4) Uani 1 1 d .
F2A F 1.2204(7) -0.3887(3) -0.1081(5) 0.238(4) Uani 1 1 d .
F3A F 1.0428(4) -0.4395(3) -0.1046(4) 0.178(3) Uani 1 1 d .
O1A O 0.9802(2) 0.16476(17) 0.48698(18) 0.0343(6) Uani 1 1 d .
N1A N 1.0604(3) 0.1030(2) 0.1856(2) 0.0384(7) Uani 1 1 d .
N2A N 1.0085(3) 0.2261(2) 0.3442(2) 0.0349(7) Uani 1 1 d .
N3A N 0.7661(3) 0.1513(2) 0.5775(2) 0.0296(6) Uani 1 1 d .
N4A N 0.6107(3) 0.0457(2) 0.6161(2) 0.0404(8) Uani 1 1 d .
H4A1 H 0.6433 -0.0114 0.5775 0.048 Uiso 1 1 calc R
H4A2 H 0.5431 0.0388 0.6479 0.048 Uiso 1 1 calc R
C1A C 1.1442(5) -0.3897(3) -0.0454(4) 0.0512(11) Uani 1 1 d .
C2A C 1.1221(4) -0.2839(3) 0.0268(3) 0.0413(9) Uani 1 1 d .
C3A C 1.1497(4) -0.1926(3) 0.0009(3) 0.0422(9) Uani 1 1 d .
H3A H 1.1832 -0.1975 -0.0630 0.051 Uiso 1 1 calc R
C4A C 1.1289(4) -0.0936(3) 0.0680(3) 0.0410(9) Uani 1 1 d .
H4A H 1.1463 -0.0311 0.0487 0.049 Uiso 1 1 calc R
C5A C 1.0827(3) -0.0843(3) 0.1633(3) 0.0324(8) Uani 1 1 d .
C6A C 1.0530(3) -0.1776(3) 0.1880(3) 0.0343(8) Uani 1 1 d .
H6A H 1.0192 -0.1728 0.2518 0.041 Uiso 1 1 calc R
C7A C 1.0724(4) -0.2770(3) 0.1206(3) 0.0397(9) Uani 1 1 d .
H7A H 1.0520 -0.3400 0.1381 0.048 Uiso 1 1 calc R
C8A C 1.0604(3) 0.0239(3) 0.2320(3) 0.0314(8) Uani 1 1 d .
C9A C 1.0398(3) 0.0440(3) 0.3361(3) 0.0320(8) Uani 1 1 d .
H9A H 1.0458 -0.0098 0.3707 0.038 Uiso 1 1 calc R
C10A C 1.0099(3) 0.1476(3) 0.3877(3) 0.0301(7) Uani 1 1 d .
C11A C 1.0359(4) 0.1978(3) 0.2448(3) 0.0395(9) Uani 1 1 d .
H11A H 1.0379 0.2535 0.2129 0.047 Uiso 1 1 calc R
C12A C 0.9342(3) 0.2621(3) 0.5428(2) 0.0289(7) Uani 1 1 d .
C13A C 0.9965(4) 0.3596(3) 0.5554(3) 0.0352(8) Uani 1 1 d .
H13A H 1.0713 0.3641 0.5221 0.042 Uiso 1 1 calc R
C14A C 0.9492(4) 0.4532(3) 0.6179(3) 0.0389(9) Uani 1 1 d .
H14A H 0.9913 0.5211 0.6260 0.047 Uiso 1 1 calc R
C15A C 0.8436(4) 0.4465(3) 0.6666(3) 0.0376(9) Uani 1 1 d .
H15A H 0.8133 0.5100 0.7096 0.045 Uiso 1 1 calc R
C16A C 0.7777(3) 0.3468(3) 0.6546(3) 0.0317(8) Uani 1 1 d .
C17A C 0.6681(4) 0.3341(3) 0.7042(3) 0.0378(9) Uani 1 1 d .
H17A H 0.6331 0.3954 0.7467 0.045 Uiso 1 1 calc R
C18A C 0.6130(3) 0.2367(3) 0.6920(3) 0.0356(8) Uani 1 1 d .
H18A H 0.5403 0.2289 0.7265 0.043 Uiso 1 1 calc R
C19A C 0.6645(3) 0.1444(3) 0.6267(3) 0.0308(8) Uani 1 1 d .
C20A C 0.8237(3) 0.2514(2) 0.5911(2) 0.0269(7) Uani 1 1 d .
F1B F 0.5952(8) -0.3468(4) -0.1885(3) 0.235(4) Uani 1 1 d .
F2B F 0.7674(5) -0.3460(4) -0.1060(6) 0.251(4) Uani 1 1 d .
F3B F 0.6136(8) -0.4084(3) -0.0759(4) 0.195(3) Uani 1 1 d .
O1B O 0.3471(2) 0.20415(17) 0.36832(17) 0.0308(5) Uani 1 1 d .
N1B N 0.6838(3) 0.1420(2) 0.2416(2) 0.0360(7) Uani 1 1 d .
N2B N 0.5666(3) 0.2533(2) 0.3699(2) 0.0323(7) Uani 1 1 d .
N3B N 0.3043(3) 0.1561(2) 0.5466(2) 0.0283(6) Uani 1 1 d .
N4B N 0.2668(3) 0.0285(2) 0.6279(2) 0.0384(7) Uani 1 1 d .
H4B1 H 0.2778 -0.0218 0.5698 0.046 Uiso 1 1 calc R
H4B2 H 0.2489 0.0110 0.6836 0.046 Uiso 1 1 calc R
C1B C 0.6523(5) -0.3286(3) -0.0969(3) 0.0504(11) Uani 1 1 d .
C2B C 0.6328(4) -0.2234(3) -0.0228(3) 0.0385(9) Uani 1 1 d .
C3B C 0.7294(4) -0.1407(3) 0.0080(3) 0.0396(9) Uani 1 1 d .
H3B H 0.8099 -0.1499 -0.0198 0.048 Uiso 1 1 calc R
C4B C 0.7092(4) -0.0439(3) 0.0796(3) 0.0364(8) Uani 1 1 d .
H4B H 0.7765 0.0128 0.1014 0.044 Uiso 1 1 calc R
C5B C 0.5908(3) -0.0290(3) 0.1200(3) 0.0296(7) Uani 1 1 d .
C6B C 0.4943(4) -0.1128(3) 0.0869(3) 0.0433(10) Uani 1 1 d .
H6B H 0.4129 -0.1035 0.1133 0.052 Uiso 1 1 calc R
C7B C 0.5143(4) -0.2098(3) 0.0162(3) 0.0466(10) Uani 1 1 d .
H7B H 0.4473 -0.2667 -0.0056 0.056 Uiso 1 1 calc R
C8B C 0.5742(3) 0.0738(2) 0.2013(2) 0.0291(7) Uani 1 1 d .
C9B C 0.4567(3) 0.0969(2) 0.2384(2) 0.0276(7) Uani 1 1 d .
H9B H 0.3774 0.0536 0.2056 0.033 Uiso 1 1 calc R
C10B C 0.4602(3) 0.1874(2) 0.3269(2) 0.0266(7) Uani 1 1 d .
C11B C 0.6724(4) 0.2270(3) 0.3218(3) 0.0368(8) Uani 1 1 d .
H11B H 0.7484 0.2756 0.3489 0.044 Uiso 1 1 calc R
C12B C 0.3450(3) 0.2894(2) 0.4609(3) 0.0293(7) Uani 1 1 d .
C13B C 0.3568(4) 0.3928(3) 0.4614(3) 0.0355(8) Uani 1 1 d .
H13B H 0.3710 0.4085 0.3985 0.043 Uiso 1 1 calc R
C14B C 0.3482(4) 0.4766(3) 0.5535(3) 0.0386(9) Uani 1 1 d .
H14B H 0.3582 0.5487 0.5535 0.046 Uiso 1 1 calc R
C15B C 0.3252(3) 0.4538(3) 0.6438(3) 0.0379(9) Uani 1 1 d .
H15B H 0.3194 0.5105 0.7064 0.045 Uiso 1 1 calc R
C16B C 0.3103(3) 0.3476(3) 0.6440(3) 0.0314(8) Uani 1 1 d .
C17B C 0.2809(4) 0.3182(3) 0.7344(3) 0.0377(9) Uani 1 1 d .
H17B H 0.2729 0.3722 0.7984 0.045 Uiso 1 1 calc R
C18B C 0.2648(3) 0.2152(3) 0.7288(3) 0.0334(8) Uani 1 1 d .
H18B H 0.2451 0.1957 0.7885 0.040 Uiso 1 1 calc R
C19B C 0.2775(3) 0.1342(3) 0.6318(3) 0.0303(7) Uani 1 1 d .
C20B C 0.3201(3) 0.2617(2) 0.5518(3) 0.0269(7) Uani 1 1 d .

loop_
_atom_site_aniso_label
_atom_site_aniso_U_11
_atom_site_aniso_U_22
_atom_site_aniso_U_33
_atom_site_aniso_U_23
_atom_site_aniso_U_13
_atom_site_aniso_U_12
F1A 0.448(11) 0.133(4) 0.090(3) -0.009(3) -0.002(5) 0.206(6)
F2A 0.308(8) 0.073(3) 0.305(7) -0.079(4) 0.258(7) -0.040(4)
F3A 0.110(3) 0.104(3) 0.208(5) -0.103(3) -0.012(3) -0.001(2)
O1A 0.0386(14) 0.0303(12) 0.0355(13) 0.0071(10) 0.0156(11) 0.0083(10)
N1A 0.0428(18) 0.0374(17) 0.0356(17) 0.0103(13) 0.0099(14) 0.0016(14)
N2A 0.0353(17) 0.0330(15) 0.0359(17) 0.0098(13) 0.0054(13) 0.0032(13)
N3A 0.0279(15) 0.0298(14) 0.0301(15) 0.0070(11) 0.0051(12) 0.0046(11)
N4A 0.0399(18) 0.0356(17) 0.0477(19) 0.0103(14) 0.0187(15) 0.0014(14)
C1A 0.054(3) 0.040(2) 0.051(3) -0.0014(19) 0.013(2) 0.012(2)
C2A 0.036(2) 0.039(2) 0.040(2) 0.0005(16) 0.0014(17) 0.0040(16)
C3A 0.042(2) 0.047(2) 0.032(2) 0.0003(16) 0.0109(17) 0.0015(17)
C4A 0.043(2) 0.043(2) 0.036(2) 0.0094(16) 0.0098(17) 0.0025(17)
C5A 0.0248(17) 0.0385(19) 0.0296(18) 0.0044(14) 0.0033(14) 0.0015(14)
C6A 0.0335(19) 0.0394(19) 0.0292(18) 0.0099(15) 0.0038(15) 0.0028(15)
C7A 0.039(2) 0.037(2) 0.039(2) 0.0074(16) 0.0009(16) 0.0016(16)
C8A 0.0238(17) 0.0363(18) 0.0329(18) 0.0088(15) 0.0042(14) 0.0000(14)
C9A 0.0273(18) 0.0334(18) 0.0352(19) 0.0093(14) 0.0071(15) 0.0033(14)
C10A 0.0237(17) 0.0343(18) 0.0311(18) 0.0071(14) 0.0064(14) 0.0022(14)
C11A 0.046(2) 0.037(2) 0.040(2) 0.0152(16) 0.0119(17) 0.0037(17)
C12A 0.0275(17) 0.0298(17) 0.0261(17) 0.0034(13) 0.0033(13) 0.0063(13)
C13A 0.0337(19) 0.0359(19) 0.0336(19) 0.0070(15) 0.0061(15) -0.0031(15)
C14A 0.042(2) 0.0291(18) 0.041(2) 0.0058(15) 0.0041(17) -0.0017(15)
C15A 0.042(2) 0.0260(17) 0.040(2) 0.0012(15) 0.0077(17) 0.0050(15)
C16A 0.0335(19) 0.0286(17) 0.0297(18) 0.0036(14) 0.0049(14) 0.0067(14)
C17A 0.033(2) 0.0378(19) 0.037(2) -0.0003(15) 0.0101(16) 0.0100(15)
C18A 0.0277(18) 0.041(2) 0.0363(19) 0.0062(15) 0.0097(15) 0.0064(15)
C19A 0.0277(18) 0.0317(18) 0.0298(18) 0.0055(14) 0.0024(14) 0.0020(14)
C20A 0.0291(18) 0.0261(16) 0.0239(16) 0.0063(13) 0.0010(13) 0.0040(13)
F1B 0.467(11) 0.115(3) 0.058(2) -0.041(2) -0.053(4) 0.168(5)
F2B 0.103(4) 0.133(4) 0.371(9) -0.168(5) 0.086(5) -0.006(3)
F3B 0.368(9) 0.046(2) 0.193(5) 0.010(2) 0.164(6) 0.058(3)
O1B 0.0325(13) 0.0282(12) 0.0287(12) 0.0014(9) 0.0109(10) -0.0004(10)
N1B 0.0335(17) 0.0286(15) 0.0427(17) 0.0042(13) 0.0094(13) 0.0020(12)
N2B 0.0317(16) 0.0252(14) 0.0365(16) 0.0036(12) 0.0065(13) 0.0009(12)
N3B 0.0255(14) 0.0276(14) 0.0301(15) 0.0060(11) 0.0053(11) 0.0022(11)
N4B 0.054(2) 0.0309(16) 0.0313(16) 0.0092(12) 0.0103(14) -0.0010(14)
C1B 0.069(3) 0.037(2) 0.040(2) 0.0000(17) 0.016(2) 0.014(2)
C2B 0.049(2) 0.0361(19) 0.0283(18) 0.0066(15) 0.0051(16) 0.0112(17)
C3B 0.043(2) 0.042(2) 0.035(2) 0.0079(16) 0.0203(17) 0.0091(17)
C4B 0.043(2) 0.0339(19) 0.0336(19) 0.0080(15) 0.0150(16) -0.0007(16)
C5B 0.0323(18) 0.0281(17) 0.0277(17) 0.0076(13) 0.0044(14) 0.0028(14)
C6B 0.034(2) 0.036(2) 0.050(2) -0.0030(17) 0.0111(17) 0.0025(16)
C7B 0.042(2) 0.038(2) 0.049(2) -0.0025(17) 0.0053(18) -0.0014(17)
C8B 0.0358(19) 0.0286(17) 0.0251(16) 0.0103(13) 0.0082(14) 0.0013(14)
C9B 0.0276(17) 0.0278(16) 0.0260(17) 0.0068(13) 0.0028(13) 0.0011(13)
C10B 0.0301(18) 0.0256(16) 0.0272(17) 0.0111(13) 0.0068(14) 0.0054(13)
C11B 0.0302(19) 0.0289(18) 0.045(2) 0.0017(15) 0.0068(16) -0.0019(14)
C12B 0.0252(17) 0.0248(16) 0.0335(18) 0.0006(13) 0.0080(14) -0.0006(13)
C13B 0.037(2) 0.0327(18) 0.040(2) 0.0122(15) 0.0133(16) 0.0041(15)
C14B 0.041(2) 0.0237(17) 0.050(2) 0.0069(15) 0.0141(18) 0.0025(15)
C15B 0.034(2) 0.0301(18) 0.041(2) -0.0044(15) 0.0103(16) 0.0032(15)
C16B 0.0269(17) 0.0307(17) 0.0314(18) 0.0008(14) 0.0057(14) 0.0031(14)
C17B 0.038(2) 0.039(2) 0.0301(19) -0.0011(15) 0.0123(16) 0.0081(16)
C18B 0.0301(19) 0.043(2) 0.0255(17) 0.0073(15) 0.0069(14) 0.0017(15)
C19B 0.0255(17) 0.0344(18) 0.0305(18) 0.0091(14) 0.0048(14) 0.0020(14)
C20B 0.0204(16) 0.0251(16) 0.0326(18) 0.0056(13) 0.0031(13) 0.0021(12)

loop_
_atom_type_symbol
_atom_type_description
_atom_type_scat_dispersion_real
_atom_type_scat_dispersion_imag
_atom_type_scat_source
C C 0.0033 0.0016 'International Tables Vol C Tables 4.2.6.8 and 6.1.1.4'
H H 0.0000 0.0000 'International Tables Vol C Tables 4.2.6.8 and 6.1.1.4'
N N 0.0061 0.0033 'International Tables Vol C Tables 4.2.6.8 and 6.1.1.4'
O O 0.0106 0.0060 'International Tables Vol C Tables 4.2.6.8 and 6.1.1.4'
F F 0.0171 0.0103 'International Tables Vol C Tables 4.2.6.8 and 6.1.1.4'

loop_
_geom_angle_atom_site_label_1
_geom_angle_atom_site_label_2
_geom_angle_atom_site_label_3
_geom_angle
C10A O1A C12A 121.7(3)
C11A N1A C8A 115.8(3)
C10A N2A C11A 114.5(3)
C19A N3A C20A 118.1(3)
C19A N4A H4A1 120.0
C19A N4A H4A2 120.0
H4A1 N4A H4A2 120.0
F1A C1A F2A 104.6(6)
F1A C1A F3A 101.8(5)
F2A C1A F3A 103.1(5)
F1A C1A C2A 115.6(4)
F2A C1A C2A 115.6(4)
F3A C1A C2A 114.5(4)
C3A C2A C7A 120.1(3)
C3A C2A C1A 119.9(4)
C7A C2A C1A 120.0(4)
C2A C3A C4A 120.1(3)
C2A C3A H3A 119.9
C4A C3A H3A 119.9
C3A C4A C5A 120.9(3)
C3A C4A H4A 119.5
C5A C4A H4A 119.5
C4A C5A C6A 118.5(3)
C4A C5A C8A 118.8(3)
C6A C5A C8A 122.6(3)
C7A C6A C5A 120.8(3)
C7A C6A H6A 119.6
C5A C6A H6A 119.6
C6A C7A C2A 119.6(3)
C6A C7A H7A 120.2
C2A C7A H7A 120.2
N1A C8A C9A 121.4(3)
N1A C8A C5A 115.6(3)
C9A C8A C5A 123.0(3)
C8A C9A C10A 116.4(3)
C8A C9A H9A 121.8
C10A C9A H9A 121.8
N2A C10A O1A 120.5(3)
N2A C10A C9A 123.4(3)
O1A C10A C9A 116.1(3)
N1A C11A N2A 128.4(3)
N1A C11A H11A 115.8
N2A C11A H11A 115.8
C13A C12A C20A 122.3(3)
C13A C12A O1A 123.0(3)
C20A C12A O1A 114.6(3)
C12A C13A C14A 119.7(3)
C12A C13A H13A 120.2
C14A C13A H13A 120.2
C15A C14A C13A 120.0(3)
C15A C14A H14A 120.0
C13A C14A H14A 120.0
C14A C15A C16A 121.2(3)
C14A C15A H15A 119.4
C16A C15A H15A 119.4
C15A C16A C17A 124.1(3)
C15A C16A C20A 119.5(3)
C17A C16A C20A 116.4(3)
C18A C17A C16A 120.9(3)
C18A C17A H17A 119.5
C16A C17A H17A 119.5
C17A C18A C19A 119.5(3)
C17A C18A H18A 120.3
C19A C18A H18A 120.3
N3A C19A N4A 118.0(3)
N3A C19A C18A 122.4(3)
N4A C19A C18A 119.5(3)
N3A C20A C12A 120.0(3)
N3A C20A C16A 122.7(3)
C12A C20A C16A 117.3(3)
C10B O1B C12B 119.5(2)
C11B N1B C8B 116.0(3)
C10B N2B C11B 114.7(3)
C19B N3B C20B 117.7(3)
C19B N4B H4B1 120.0
C19B N4B H4B2 120.0
H4B1 N4B H4B2 120.0
F2B C1B F1B 104.5(6)
F2B C1B F3B 101.7(6)
F1B C1B F3B 100.8(6)
F2B C1B C2B 115.3(4)
F1B C1B C2B 115.4(4)
F3B C1B C2B 117.0(4)
C3B C2B C7B 120.2(3)
C3B C2B C1B 121.4(4)
C7B C2B C1B 118.4(4)
C2B C3B C4B 119.9(3)
C2B C3B H3B 120.0
C4B C3B H3B 120.0
C3B C4B C5B 120.5(3)
C3B C4B H4B 119.7
C5B C4B H4B 119.7
C6B C5B C4B 118.6(3)
C6B C5B C8B 121.8(3)
C4B C5B C8B 119.5(3)
C7B C6B C5B 121.1(4)
C7B C6B H6B 119.4
C5B C6B H6B 119.4
C6B C7B C2B 119.6(3)
C6B C7B H7B 120.2
C2B C7B H7B 120.2
N1B C8B C9B 121.2(3)
N1B C8B C5B 116.3(3)
C9B C8B C5B 122.4(3)
C8B C9B C10B 116.5(3)
C8B C9B H9B 121.7
C10B C9B H9B 121.7
N2B C10B O1B 120.7(3)
N2B C10B C9B 123.2(3)
O1B C10B C9B 116.0(3)
N1B C11B N2B 128.0(3)
N1B C11B H11B 116.0
N2B C11B H11B 116.0
C13B C12B O1B 121.8(3)
C13B C12B C20B 121.8(3)
O1B C12B C20B 116.2(3)
C12B C13B C14B 120.8(3)
C12B C13B H13B 119.6
C14B C13B H13B 119.6
C15B C14B C13B 119.6(3)
C15B C14B H14B 120.2
C13B C14B H14B 120.2
C14B C15B C16B 120.4(3)
C14B C15B H15B 119.8
C16B C15B H15B 119.8
C15B C16B C20B 120.9(3)
C15B C16B C17B 123.2(3)
C20B C16B C17B 115.9(3)
C18B C17B C16B 120.3(3)
C18B C17B H17B 119.8
C16B C17B H17B 119.8
C17B C18B C19B 119.4(3)
C17B C18B H18B 120.3
C19B C18B H18B 120.3
N3B C19B N4B 117.7(3)
N3B C19B C18B 123.1(3)
N4B C19B C18B 119.2(3)
N3B C20B C16B 123.6(3)
N3B C20B C12B 119.8(3)
C16B C20B C12B 116.5(3)

loop_
_geom_bond_atom_site_label_1
_geom_bond_atom_site_label_2
_geom_bond_distance
F1A C1A 1.224(6)
F2A C1A 1.227(5)
F3A C1A 1.247(5)
O1A C10A 1.355(4)
O1A C12A 1.408(4)
N1A C11A 1.315(5)
N1A C8A 1.357(4)
N2A C10A 1.324(4)
N2A C11A 1.339(5)
N3A C19A 1.325(4)
N3A C20A 1.379(4)
N4A C19A 1.356(4)
N4A H4A1 0.8800
N4A H4A2 0.8800
C1A C2A 1.482(5)
C2A C3A 1.376(5)
C2A C7A 1.397(5)
C3A C4A 1.385(5)
C3A H3A 0.9500
C4A C5A 1.393(5)
C4A H4A 0.9500
C5A C6A 1.397(5)
C5A C8A 1.489(5)
C6A C7A 1.387(5)
C6A H6A 0.9500
C7A H7A 0.9500
C8A C9A 1.382(5)
C9A C10A 1.397(5)
C9A H9A 0.9500
C11A H11A 0.9500
C12A C13A 1.370(4)
C12A C20A 1.406(5)
C13A C14A 1.408(5)
C13A H13A 0.9500
C14A C15A 1.356(5)
C14A H14A 0.9500
C15A C16A 1.413(5)
C15A H15A 0.9500
C16A C17A 1.415(5)
C16A C20A 1.424(4)
C17A C18A 1.340(5)
C17A H17A 0.9500
C18A C19A 1.431(5)
C18A H18A 0.9500
F1B C1B 1.227(6)
F2B C1B 1.227(6)
F3B C1B 1.233(6)
O1B C10B 1.353(4)
O1B C12B 1.402(4)
N1B C11B 1.319(4)
N1B C8B 1.358(4)
N2B C10B 1.322(4)
N2B C11B 1.341(4)
N3B C19B 1.315(4)
N3B C20B 1.371(4)
N4B C19B 1.375(4)
N4B H4B1 0.8800
N4B H4B2 0.8800
C1B C2B 1.478(5)
C2B C3B 1.376(5)
C2B C7B 1.387(5)
C3B C4B 1.387(5)
C3B H3B 0.9500
C4B C5B 1.395(5)
C4B H4B 0.9500
C5B C6B 1.384(5)
C5B C8B 1.492(4)
C6B C7B 1.383(5)
C6B H6B 0.9500
C7B H7B 0.9500
C8B C9B 1.376(5)
C9B C10B 1.400(4)
C9B H9B 0.9500
C11B H11B 0.9500
C12B C13B 1.358(5)
C12B C20B 1.419(5)
C13B C14B 1.400(5)
C13B H13B 0.9500
C14B C15B 1.373(5)
C14B H14B 0.9500
C15B C16B 1.400(5)
C15B H15B 0.9500
C16B C20B 1.419(4)
C16B C17B 1.438(5)
C17B C18B 1.338(5)
C17B H17B 0.9500
C18B C19B 1.435(4)
C18B H18B 0.9500

loop_
_geom_hbond_atom_site_label_D
_geom_hbond_atom_site_label_H
_geom_hbond_atom_site_label_A
_geom_hbond_distance_DH
_geom_hbond_distance_HA
_geom_hbond_distance_DA
_geom_hbond_angle_DHA
_geom_hbond_site_symmetry_A
N4A H4A1 N3B 0.88 2.25 3.123(4) 169.0 2_656
N4B H4B1 N3A 0.88 2.16 3.006(4) 160.8 2_656
N4B H4B2 N1B 0.88 2.56 3.226(4) 132.7 2_656

loop_
_geom_torsion_atom_site_label_1
_geom_torsion_atom_site_label_2
_geom_torsion_atom_site_label_3
_geom_torsion_atom_site_label_4
_geom_torsion
F1A C1A C2A C3A 142.8(6)
F2A C1A C2A C3A 20.2(7)
F3A C1A C2A C3A -99.4(6)
F1A C1A C2A C7A -37.7(7)
F2A C1A C2A C7A -160.2(6)
F3A C1A C2A C7A 80.1(6)
C7A C2A C3A C4A 0.3(6)
C1A C2A C3A C4A 179.8(4)
C2A C3A C4A C5A 1.4(6)
C3A C4A C5A C6A -2.4(5)
C3A C4A C5A C8A -179.3(3)
C4A C5A C6A C7A 1.7(5)
C8A C5A C6A C7A 178.5(3)
C5A C6A C7A C2A 0.0(5)
C3A C2A C7A C6A -0.9(6)
C1A C2A C7A C6A 179.5(3)
C11A N1A C8A C9A -2.0(5)
C11A N1A C8A C5A 177.6(3)
C4A C5A C8A N1A 13.5(5)
C6A C5A C8A N1A -163.3(3)
C4A C5A C8A C9A -167.0(3)
C6A C5A C8A C9A 16.2(5)
N1A C8A C9A C10A 4.5(5)
C5A C8A C9A C10A -175.0(3)
C11A N2A C10A O1A -178.2(3)
C11A N2A C10A C9A 1.2(5)
C12A O1A C10A N2A 6.5(5)
C12A O1A C10A C9A -172.9(3)
C8A C9A C10A N2A -4.1(5)
C8A C9A C10A O1A 175.3(3)
C8A N1A C11A N2A -1.4(6)
C10A N2A C11A N1A 1.8(6)
C10A O1A C12A C13A -50.7(4)
C10A O1A C12A C20A 133.3(3)
C20A C12A C13A C14A -0.4(5)
O1A C12A C13A C14A -176.1(3)
C12A C13A C14A C15A 0.9(5)
C13A C14A C15A C16A -1.1(6)
C14A C15A C16A C17A 179.1(4)
C14A C15A C16A C20A 0.7(5)
C15A C16A C17A C18A -177.8(4)
C20A C16A C17A C18A 0.7(5)
C16A C17A C18A C19A -1.0(6)
C20A N3A C19A N4A -177.8(3)
C20A N3A C19A C18A 0.4(5)
C17A C18A C19A N3A 0.4(5)
C17A C18A C19A N4A 178.6(3)
C19A N3A C20A C12A 178.1(3)
C19A N3A C20A C16A -0.6(5)
C13A C12A C20A N3A -178.8(3)
O1A C12A C20A N3A -2.8(4)
C13A C12A C20A C16A 0.0(5)
O1A C12A C20A C16A 176.0(3)
C15A C16A C20A N3A 178.7(3)
C17A C16A C20A N3A 0.1(5)
C15A C16A C20A C12A -0.1(5)
C17A C16A C20A C12A -178.7(3)
F2B C1B C2B C3B 18.5(8)
F1B C1B C2B C3B -103.7(7)
F3B C1B C2B C3B 137.9(6)
F2B C1B C2B C7B -161.0(6)
F1B C1B C2B C7B 76.8(7)
F3B C1B C2B C7B -41.5(7)
C7B C2B C3B C4B 1.1(6)
C1B C2B C3B C4B -178.4(4)
C2B C3B C4B C5B -0.8(6)
C3B C4B C5B C6B 0.0(5)
C3B C4B C5B C8B 176.8(3)
C4B C5B C6B C7B 0.6(6)
C8B C5B C6B C7B -176.2(4)
C5B C6B C7B C2B -0.3(6)
C3B C2B C7B C6B -0.6(6)
C1B C2B C7B C6B 178.9(4)
C11B N1B C8B C9B 4.0(5)
C11B N1B C8B C5B -172.5(3)
C6B C5B C8B N1B 168.2(3)
C4B C5B C8B N1B -8.5(5)
C6B C5B C8B C9B -8.3(5)
C4B C5B C8B C9B 175.0(3)
N1B C8B C9B C10B -6.8(5)
C5B C8B C9B C10B 169.5(3)
C11B N2B C10B O1B 179.3(3)
C11B N2B C10B C9B 0.1(5)
C12B O1B C10B N2B -3.1(4)
C12B O1B C10B C9B 176.2(3)
C8B C9B C10B N2B 4.7(5)
C8B C9B C10B O1B -174.5(3)
C8B N1B C11B N2B 1.5(6)
C10B N2B C11B N1B -3.5(6)
C10B O1B C12B C13B 68.2(4)
C10B O1B C12B C20B -116.3(3)
O1B C12B C13B C14B 177.0(3)
C20B C12B C13B C14B 1.7(5)
C12B C13B C14B C15B -1.2(6)
C13B C14B C15B C16B -0.1(6)
C14B C15B C16B C20B 0.8(5)
C14B C15B C16B C17B -177.5(3)
C15B C16B C17B C18B 178.5(3)
C20B C16B C17B C18B 0.1(5)
C16B C17B C18B C19B 0.2(5)
C20B N3B C19B N4B -177.5(3)
C20B N3B C19B C18B -0.3(5)
C17B C18B C19B N3B -0.1(5)
C17B C18B C19B N4B 177.1(3)
C19B N3B C20B C16B 0.6(5)
C19B N3B C20B C12B -178.0(3)
C15B C16B C20B N3B -178.9(3)
C17B C16B C20B N3B -0.6(5)
C15B C16B C20B C12B -0.3(5)
C17B C16B C20B C12B 178.1(3)
C13B C12B C20B N3B 177.7(3)
O1B C12B C20B N3B 2.2(5)
C13B C12B C20B C16B -1.0(5)
O1B C12B C20B C16B -176.5(3)
